data_4132603
loop_
_publ_author_name
'Collet, Guillaume'
'Lathion, Timoth\'ee'
'Besnard, C\'eline'
'Piguet, Claude'
'Petoud, St\'ephane'

_publ_section_title
;
 On-Demand Degradation of Metal-Organic Framework Based on Photocleavable
 Dianthracene-Based Ligand.
;
_journal_issue 34
_journal_name_full 'Journal of the American Chemical Society'
_journal_page_first 10820
_journal_page_last 10828
_journal_paper_doi 10.1021/jacs.8b05047
_journal_volume 140
_journal_year 2018
_chemical_formula_moiety 'C30 H20 O4, 2(C4 H9 N O)'
_chemical_formula_sum 'C38 H38 N2 O6'
_chemical_formula_weight 618.70
_space_group_crystal_system monoclinic
_space_group_IT_number 14
_space_group_name_Hall '-P 2ybc'
_space_group_name_H-M_alt 'P 1 21/c 1'
_atom_sites_solution_hydrogens mixed
_atom_sites_solution_primary dual
_audit_creation_date 2017-09-25
_audit_creation_method
;
Olex2 1.2
(compiled 2017.08.10 svn.r3458 for OlexSys, GUI svn.r5381)
;
_audit_update_record
;
2018-04-09 deposited with the CCDC.
2018-05-09 downloaded from the CCDC.
;
_cell_angle_alpha 90
_cell_angle_beta 96.716(2)
_cell_angle_gamma 90
_cell_formula_units_Z 2
_cell_length_a 10.6198(3)
_cell_length_b 12.0108(3)
_cell_length_c 12.5761(3)
_cell_measurement_reflns_used 3011
_cell_measurement_temperature 180.01(10)
_cell_measurement_theta_max 73.5940
_cell_measurement_theta_min 5.0850
_cell_volume 1593.10(7)
_computing_cell_refinement 'CrysAlisPro 1.171.38.46 (Rigaku OD, 2015)'
_computing_data_collection 'CrysAlisPro 1.171.38.46 (Rigaku OD, 2015)'
_computing_data_reduction 'CrysAlisPro 1.171.38.46 (Rigaku OD, 2015)'
_computing_molecular_graphics 'Olex2 (Dolomanov et al., 2009)'
_computing_publication_material 'Olex2 (Dolomanov et al., 2009)'
_computing_structure_refinement 'ShelXL (Sheldrick, 2015)'
_computing_structure_solution 'ShelXT (Sheldrick, 2015)'
_diffrn_ambient_environment N~2~
_diffrn_ambient_temperature 180.01(10)
_diffrn_detector 'CCD plate'
_diffrn_detector_area_resol_mean 10.4679
_diffrn_detector_type Atlas
_diffrn_measured_fraction_theta_full 0.998
_diffrn_measured_fraction_theta_max 0.969
_diffrn_measurement_details
;
List of Runs (angles in degrees, time in seconds):

  # Type    Start    End  Width  t~exp~   \w     \q     \k     \f   Frames
#--------------------------------------------------------------------------
  1  \w    -26.00  30.00   1.00    3.10    --  -37.69  57.00  90.00   56
  2  \w     25.00  71.00   1.00    3.10    --   37.69  38.00 -90.00   46
  3  \w    105.00 143.00   1.00   15.00    --  110.40 111.00 -60.00   38
  4  \w    109.00 134.00   1.00   15.00    --  110.40  61.00-150.00   25
  5  \w    110.00 175.00   1.00   15.00    --  110.40  99.00-159.00   65
  6  \w     72.00 115.00   1.00    3.10    --   37.69 178.00-120.00   43
  7  \w    100.00 158.00   1.00   15.00    --  110.40 111.00  90.00   58
  8  \w    100.00 178.00   1.00   15.00    --  110.40 111.00 150.00   78
  9  \w    107.00 139.00   1.00   15.00    --  110.40 -45.00  90.00   32
 10  \w     72.00 138.00   1.00   15.00    --  110.40 -77.00 150.00   66
 11  \w     56.00 106.00   1.00   15.00    --  110.40 -94.00 120.00   50
 12  \w     36.00  89.00   1.00   15.00    --  110.40 -45.00  90.00   53
 13  \w    -73.00  34.00   1.00    3.10    --  -37.69  77.00 -30.00  107
;
_diffrn_measurement_device 'four-circle diffractometer'
_diffrn_measurement_device_type 'SuperNova, Dual, Cu at zero, Atlas'
_diffrn_measurement_method '\w scans'
_diffrn_orient_matrix_type 'CrysAlisPro convention (1999,Acta A55,543-557)'
_diffrn_orient_matrix_UB_11 -0.0762622000
_diffrn_orient_matrix_UB_12 0.1015684000
_diffrn_orient_matrix_UB_13 -0.0461458000
_diffrn_orient_matrix_UB_21 -0.1241862000
_diffrn_orient_matrix_UB_22 -0.0662886000
_diffrn_orient_matrix_UB_23 0.0015041000
_diffrn_orient_matrix_UB_31 -0.0107628000
_diffrn_orient_matrix_UB_32 0.0417816000
_diffrn_orient_matrix_UB_33 0.1143014000
_diffrn_radiation_monochromator mirror
_diffrn_radiation_probe x-ray
_diffrn_radiation_type CuK\a
_diffrn_radiation_wavelength 1.54184
_diffrn_reflns_av_R_equivalents 0.0226
_diffrn_reflns_av_unetI/netI 0.0339
_diffrn_reflns_Laue_measured_fraction_full 0.998
_diffrn_reflns_Laue_measured_fraction_max 0.969
_diffrn_reflns_limit_h_max 11
_diffrn_reflns_limit_h_min -13
_diffrn_reflns_limit_k_max 14
_diffrn_reflns_limit_k_min -14
_diffrn_reflns_limit_l_max 15
_diffrn_reflns_limit_l_min -9
_diffrn_reflns_number 5834
_diffrn_reflns_point_group_measured_fraction_full 0.998
_diffrn_reflns_point_group_measured_fraction_max 0.969
_diffrn_reflns_theta_full 67.684
_diffrn_reflns_theta_max 73.563
_diffrn_reflns_theta_min 4.192
_diffrn_source 'micro-focus sealed X-ray tube'
_diffrn_source_type 'SuperNova (Cu) X-ray Source'
_exptl_absorpt_coefficient_mu 0.704
_exptl_absorpt_correction_T_max 1.000
_exptl_absorpt_correction_T_min 0.885
_exptl_absorpt_correction_type gaussian
_exptl_absorpt_process_details
;
CrysAlisPro 1.171.38.46 (Rigaku Oxford Diffraction, 2015)
Numerical absorption correction based on gaussian integration over
			a multifaceted crystal model
Empirical absorption correction using spherical harmonics,
 implemented in SCALE3 ABSPACK scaling algorithm.
;
_exptl_crystal_colour colourless
_exptl_crystal_colour_primary colourless
_exptl_crystal_density_diffrn 1.290
_exptl_crystal_description prism
_exptl_crystal_F_000 656
_exptl_crystal_size_max 0.114
_exptl_crystal_size_mid 0.06
_exptl_crystal_size_min 0.039
_refine_diff_density_max 0.273
_refine_diff_density_min -0.246
_refine_diff_density_rms 0.045
_refine_ls_extinction_method none
_refine_ls_goodness_of_fit_ref 1.043
_refine_ls_hydrogen_treatment mixed
_refine_ls_matrix_type full
_refine_ls_number_parameters 214
_refine_ls_number_reflns 3122
_refine_ls_number_restraints 0
_refine_ls_restrained_S_all 1.043
_refine_ls_R_factor_all 0.0507
_refine_ls_R_factor_gt 0.0404
_refine_ls_shift/su_max 0.000
_refine_ls_shift/su_mean 0.000
_refine_ls_structure_factor_coef Fsqd
_refine_ls_weighting_details 'w=1/[\s^2^(Fo^2^)+(0.0538P)^2^+0.2851P] where P=(Fo^2^+2Fc^2^)/3'
_refine_ls_weighting_scheme calc
_refine_ls_wR_factor_gt 0.1004
_refine_ls_wR_factor_ref 0.1082
_reflns_Friedel_coverage 0.000
_reflns_number_gt 2581
_reflns_number_total 3122
_reflns_threshold_expression 'I > 2\s(I)'
_cod_data_source_file ja8b05047_si_002.cif
_cod_data_source_block batch3_2b
_cod_database_code 4132603
_shelx_shelxl_version_number 2017/1
_chemical_oxdiff_formula C38H38N2O6
_shelx_space_group_comment
;
The symmetry employed for this shelxl refinement is uniquely defined
by the following loop, which should always be used as a source of
symmetry information in preference to the above space-group names.
They are only intended as comments.
;
_shelx_estimated_absorpt_t_max 0.973
_shelx_estimated_absorpt_t_min 0.924
_reflns_odcompleteness_completeness 99.90
_reflns_odcompleteness_iscentric 1
_reflns_odcompleteness_theta 67.29
_olex2_refinement_description
;
1. Fixed Uiso
 At 1.2 times of:
  All C(H) groups
 At 1.5 times of:
  All C(H,H,H) groups, All O(H) groups
2.a Ternary CH refined with riding coordinates:
 C5(H5)
2.b Aromatic/amide H refined with riding coordinates:
 C1(H1), C2(H2), C3(H3), C7(H7), C8(H8), C9(H9), C10(H10), C14(H14)
2.c Idealised Me refined as rotating group:
 C20(H20A,H20B,H20C), C22(H22A,H22B,H22C), C23(H23A,H23B,H23C)
;
_olex2_submission_special_instructions 'No special instructions were received'
_oxdiff_exptl_absorpt_empirical_details
;
Empirical correction (ABSPACK) includes:
- Absorption correction using spherical harmonics
- Frame scaling
;
_oxdiff_exptl_absorpt_empirical_full_max 2.825
_oxdiff_exptl_absorpt_empirical_full_min 0.807

loop_
_space_group_symop_operation_xyz
'x, y, z'
'-x, y+1/2, -z+1/2'
'-x, -y, -z'
'x, -y-1/2, z-1/2'

loop_
_atom_site_label
_atom_site_type_symbol
_atom_site_fract_x
_atom_site_fract_y
_atom_site_fract_z
_atom_site_U_iso_or_equiv
_atom_site_adp_type
_atom_site_occupancy
_atom_site_site_symmetry_order
_atom_site_calc_flag
_atom_site_refinement_flags_posn
O16 O 0.19456(12) 0.49097(11) 0.77997(9) 0.0415(3) Uani 1 1 d .
O17 O 0.29342(10) 0.37084(10) 0.68429(8) 0.0294(2) Uani 1 1 d .
H17 H 0.350(2) 0.3623(19) 0.7475(17) 0.044 Uiso 1 1 d R
C1 C 0.37162(14) 0.58240(13) 0.43611(13) 0.0304(3) Uani 1 1 d .
H1 H 0.455005 0.611921 0.448955 0.036 Uiso 1 1 calc R
C2 C 0.31253(15) 0.57379(13) 0.33203(12) 0.0310(3) Uani 1 1 d .
H2 H 0.355380 0.596563 0.273478 0.037 Uiso 1 1 calc R
C3 C 0.19015(14) 0.53154(13) 0.31430(11) 0.0266(3) Uani 1 1 d .
H3 H 0.149010 0.526280 0.243222 0.032 Uiso 1 1 calc R
C4 C 0.12704(12) 0.49682(11) 0.39945(10) 0.0204(3) Uani 1 1 d .
C5 C -0.00553(12) 0.44973(11) 0.38286(9) 0.0198(3) Uani 1 1 d .
H5 H -0.023238 0.427008 0.306070 0.024 Uiso 1 1 calc R
C6 C -0.00689(12) 0.34579(11) 0.45019(10) 0.0199(3) Uani 1 1 d .
C7 C -0.06158(12) 0.24718(12) 0.40925(11) 0.0234(3) Uani 1 1 d .
H7 H -0.099140 0.243963 0.336949 0.028 Uiso 1 1 calc R
C8 C -0.06136(14) 0.15327(12) 0.47401(12) 0.0262(3) Uani 1 1 d .
H8 H -0.096529 0.085348 0.445465 0.031 Uiso 1 1 calc R
C9 C -0.00960(14) 0.15908(12) 0.58051(11) 0.0264(3) Uani 1 1 d .
H9 H -0.012548 0.095939 0.625647 0.032 Uiso 1 1 calc R
C10 C 0.04658(13) 0.25726(12) 0.62123(11) 0.0237(3) Uani 1 1 d .
H10 H 0.082216 0.260635 0.694048 0.028 Uiso 1 1 calc R
C11 C 0.05096(12) 0.35032(11) 0.55622(10) 0.0196(3) Uani 1 1 d .
C12 C 0.11225(12) 0.46143(11) 0.59342(9) 0.0193(3) Uani 1 1 d .
C13 C 0.18775(12) 0.50326(11) 0.50419(10) 0.0204(3) Uani 1 1 d .
C14 C 0.30926(13) 0.54798(12) 0.52172(11) 0.0256(3) Uani 1 1 d .
H14 H 0.349997 0.555078 0.592771 0.031 Uiso 1 1 calc R
C15 C 0.20364(13) 0.44367(12) 0.69680(10) 0.0221(3) Uani 1 1 d .
O18 O 0.54254(10) 0.84219(10) 0.65245(8) 0.0317(3) Uani 1 1 d .
N21 N 0.49175(12) 0.85263(12) 0.47522(10) 0.0299(3) Uani 1 1 d .
C19 C 0.57453(13) 0.83166(13) 0.56064(12) 0.0269(3) Uani 1 1 d .
C20 C 0.70577(16) 0.79321(19) 0.54596(15) 0.0461(5) Uani 1 1 d .
H20A H 0.700767 0.733064 0.492983 0.069 Uiso 1 1 calc GR
H20B H 0.748205 0.765930 0.614394 0.069 Uiso 1 1 calc GR
H20C H 0.754080 0.855531 0.520921 0.069 Uiso 1 1 calc GR
C22 C 0.5202(2) 0.85016(17) 0.36478(13) 0.0450(4) Uani 1 1 d .
H22A H 0.610925 0.835929 0.363515 0.067 Uiso 1 1 calc GR
H22B H 0.498006 0.921981 0.330664 0.067 Uiso 1 1 calc GR
H22C H 0.470987 0.790889 0.325830 0.067 Uiso 1 1 calc GR
C23 C 0.36063(15) 0.87818(16) 0.49007(14) 0.0385(4) Uani 1 1 d .
H23A H 0.311825 0.808907 0.489801 0.058 Uiso 1 1 calc GR
H23B H 0.323639 0.926368 0.431720 0.058 Uiso 1 1 calc GR
H23C H 0.358354 0.916407 0.558659 0.058 Uiso 1 1 calc GR

loop_
_atom_site_aniso_label
_atom_site_aniso_U_11
_atom_site_aniso_U_22
_atom_site_aniso_U_33
_atom_site_aniso_U_23
_atom_site_aniso_U_13
_atom_site_aniso_U_12
O16 0.0450(7) 0.0538(8) 0.0219(5) -0.0122(5) -0.0119(5) 0.0206(6)
O17 0.0276(5) 0.0360(6) 0.0223(5) -0.0017(4) -0.0065(4) 0.0102(4)
C1 0.0236(7) 0.0303(8) 0.0374(8) 0.0020(6) 0.0044(6) -0.0021(6)
C2 0.0307(7) 0.0334(8) 0.0305(7) 0.0039(6) 0.0108(6) -0.0017(6)
C3 0.0299(7) 0.0304(7) 0.0199(6) 0.0018(5) 0.0044(5) 0.0021(6)
C4 0.0220(6) 0.0199(6) 0.0188(6) 0.0002(5) 0.0012(5) 0.0036(5)
C5 0.0212(6) 0.0228(6) 0.0147(6) -0.0007(5) -0.0007(5) 0.0026(5)
C6 0.0191(6) 0.0221(6) 0.0183(6) -0.0006(5) 0.0011(5) 0.0033(5)
C7 0.0229(6) 0.0271(7) 0.0199(6) -0.0036(5) 0.0014(5) 0.0004(5)
C8 0.0272(7) 0.0230(7) 0.0286(7) -0.0039(5) 0.0036(5) -0.0019(5)
C9 0.0302(7) 0.0235(7) 0.0260(7) 0.0039(5) 0.0060(6) 0.0010(6)
C10 0.0253(6) 0.0269(7) 0.0189(6) 0.0003(5) 0.0027(5) 0.0020(5)
C11 0.0182(6) 0.0227(7) 0.0178(6) -0.0018(5) 0.0014(5) 0.0025(5)
C12 0.0199(6) 0.0224(6) 0.0147(6) -0.0002(5) -0.0011(5) 0.0029(5)
C13 0.0209(6) 0.0205(6) 0.0196(6) 0.0000(5) 0.0010(5) 0.0041(5)
C14 0.0233(6) 0.0267(7) 0.0257(6) -0.0007(5) -0.0019(5) 0.0002(5)
C15 0.0228(6) 0.0246(7) 0.0177(6) -0.0002(5) -0.0025(5) 0.0014(5)
O18 0.0243(5) 0.0449(7) 0.0246(5) -0.0052(4) -0.0024(4) -0.0001(5)
N21 0.0294(6) 0.0338(7) 0.0254(6) -0.0019(5) -0.0009(5) 0.0003(5)
C19 0.0229(7) 0.0280(7) 0.0291(7) -0.0072(5) 0.0003(5) -0.0014(6)
C20 0.0269(8) 0.0631(12) 0.0475(10) -0.0231(9) 0.0008(7) 0.0078(8)
C22 0.0613(12) 0.0472(10) 0.0267(8) -0.0003(7) 0.0064(8) 0.0002(9)
C23 0.0273(7) 0.0450(10) 0.0405(9) -0.0016(7) -0.0081(6) 0.0058(7)

loop_
_atom_type_symbol
_atom_type_description
_atom_type_scat_dispersion_real
_atom_type_scat_dispersion_imag
_atom_type_scat_source
C C 0.0181 0.0091 'International Tables Vol C Tables 4.2.6.8 and 6.1.1.4'
H H 0.0000 0.0000 'International Tables Vol C Tables 4.2.6.8 and 6.1.1.4'
N N 0.0311 0.0180 'International Tables Vol C Tables 4.2.6.8 and 6.1.1.4'
O O 0.0492 0.0322 'International Tables Vol C Tables 4.2.6.8 and 6.1.1.4'

loop_
_exptl_crystal_face_index_h
_exptl_crystal_face_index_k
_exptl_crystal_face_index_l
_exptl_crystal_face_perp_dist
0 -1 1 0.0301
0 1 -1 0.0301
0 -1 -1 0.0536
0 1 1 0.0536
1 0 0 0.0197
-1 0 0 0.0197

loop_
_geom_angle_atom_site_label_1
_geom_angle_atom_site_label_2
_geom_angle_atom_site_label_3
_geom_angle
_geom_angle_site_symmetry_1
_geom_angle_site_symmetry_3
C15 O17 H17 111.8(13) . .
C2 C1 H1 119.9 . .
C2 C1 C14 120.27(14) . .
C14 C1 H1 119.9 . .
C1 C2 H2 120.3 . .
C1 C2 C3 119.35(13) . .
C3 C2 H2 120.3 . .
C2 C3 H3 119.6 . .
C2 C3 C4 120.77(13) . .
C4 C3 H3 119.6 . .
C3 C4 C5 122.09(12) . .
C3 C4 C13 119.83(13) . .
C13 C4 C5 118.07(12) . .
C4 C5 H5 107.6 . .
C4 C5 C6 107.60(10) . .
C4 C5 C12 113.06(11) . 3_566
C6 C5 H5 107.6 . .
C6 C5 C12 113.02(10) . 3_566
C12 C5 H5 107.6 3_566 .
C7 C6 C5 121.84(12) . .
C7 C6 C11 120.16(12) . .
C11 C6 C5 118.00(12) . .
C6 C7 H7 119.9 . .
C8 C7 C6 120.11(12) . .
C8 C7 H7 119.9 . .
C7 C8 H8 120.1 . .
C9 C8 C7 119.82(13) . .
C9 C8 H8 120.1 . .
C8 C9 H9 119.9 . .
C8 C9 C10 120.11(13) . .
C10 C9 H9 119.9 . .
C9 C10 H10 119.7 . .
C11 C10 C9 120.51(12) . .
C11 C10 H10 119.7 . .
C6 C11 C12 116.54(12) . .
C10 C11 C6 119.17(12) . .
C10 C11 C12 124.26(12) . .
C11 C12 C5 110.51(10) . 3_566
C11 C12 C13 107.49(10) . .
C11 C12 C15 109.84(11) . .
C13 C12 C5 110.92(10) . 3_566
C13 C12 C15 109.25(10) . .
C15 C12 C5 108.81(10) . 3_566
C4 C13 C12 116.53(12) . .
C14 C13 C4 119.15(12) . .
C14 C13 C12 124.30(12) . .
C1 C14 C13 120.58(13) . .
C1 C14 H14 119.7 . .
C13 C14 H14 119.7 . .
O16 C15 O17 123.36(12) . .
O16 C15 C12 124.07(13) . .
O17 C15 C12 112.57(11) . .
C19 N21 C22 125.11(14) . .
C19 N21 C23 119.14(13) . .
C22 N21 C23 115.74(14) . .
O18 C19 N21 120.17(13) . .
O18 C19 C20 120.17(14) . .
N21 C19 C20 119.65(14) . .
C19 C20 H20A 109.5 . .
C19 C20 H20B 109.5 . .
C19 C20 H20C 109.5 . .
H20A C20 H20B 109.5 . .
H20A C20 H20C 109.5 . .
H20B C20 H20C 109.5 . .
N21 C22 H22A 109.5 . .
N21 C22 H22B 109.5 . .
N21 C22 H22C 109.5 . .
H22A C22 H22B 109.5 . .
H22A C22 H22C 109.5 . .
H22B C22 H22C 109.5 . .
N21 C23 H23A 109.5 . .
N21 C23 H23B 109.5 . .
N21 C23 H23C 109.5 . .
H23A C23 H23B 109.5 . .
H23A C23 H23C 109.5 . .
H23B C23 H23C 109.5 . .

loop_
_geom_bond_atom_site_label_1
_geom_bond_atom_site_label_2
_geom_bond_distance
_geom_bond_site_symmetry_2
O16 C15 1.2041(18) .
O17 H17 0.95(2) .
O17 C15 1.3168(18) .
C1 H1 0.9500 .
C1 C2 1.388(2) .
C1 C14 1.391(2) .
C2 H2 0.9500 .
C2 C3 1.389(2) .
C3 H3 0.9500 .
C3 C4 1.3919(19) .
C4 C5 1.5089(18) .
C4 C13 1.3994(18) .
C5 H5 1.0000 .
C5 C6 1.5095(18) .
C5 C12 1.6097(17) 3_566
C6 C7 1.3912(19) .
C6 C11 1.4024(18) .
C7 H7 0.9500 .
C7 C8 1.391(2) .
C8 H8 0.9500 .
C8 C9 1.389(2) .
C9 H9 0.9500 .
C9 C10 1.392(2) .
C10 H10 0.9500 .
C10 C11 1.3888(19) .
C11 C12 1.5337(18) .
C12 C13 1.5379(17) .
C12 C15 1.5436(17) .
C13 C14 1.3912(19) .
C14 H14 0.9500 .
O18 C19 1.2475(18) .
N21 C19 1.330(2) .
N21 C22 1.456(2) .
N21 C23 1.459(2) .
C19 C20 1.500(2) .
C20 H20A 0.9800 .
C20 H20B 0.9800 .
C20 H20C 0.9800 .
C22 H22A 0.9800 .
C22 H22B 0.9800 .
C22 H22C 0.9800 .
C23 H23A 0.9800 .
C23 H23B 0.9800 .
C23 H23C 0.9800 .

loop_
_geom_torsion_atom_site_label_1
_geom_torsion_atom_site_label_2
_geom_torsion_atom_site_label_3
_geom_torsion_atom_site_label_4
_geom_torsion
_geom_torsion_site_symmetry_1
_geom_torsion_site_symmetry_4
C1 C2 C3 C4 -0.7(2) . .
C2 C1 C14 C13 0.8(2) . .
C2 C3 C4 C5 -179.52(13) . .
C2 C3 C4 C13 -0.7(2) . .
C3 C4 C5 C6 133.48(13) . .
C3 C4 C5 C12 -100.99(14) . 3_566
C3 C4 C13 C12 -179.02(12) . .
C3 C4 C13 C14 2.1(2) . .
C4 C5 C6 C7 -133.09(13) . .
C4 C5 C6 C11 45.89(15) . .
C4 C13 C14 C1 -2.2(2) . .
C5 C4 C13 C12 -0.16(18) . .
C5 C4 C13 C14 -179.00(12) . .
C5 C6 C7 C8 -179.74(12) . .
C5 C6 C11 C10 177.42(11) . .
C5 C6 C11 C12 -0.78(17) . .
C5 C12 C13 C4 -75.78(14) 3_566 .
C5 C12 C13 C14 103.00(14) 3_566 .
C5 C12 C15 O16 -0.8(2) 3_566 .
C5 C12 C15 O17 179.32(11) 3_566 .
C6 C7 C8 C9 1.8(2) . .
C6 C11 C12 C5 76.59(13) . 3_566
C6 C11 C12 C13 -44.59(15) . .
C6 C11 C12 C15 -163.34(11) . .
C7 C6 C11 C10 -3.59(19) . .
C7 C6 C11 C12 178.21(11) . .
C7 C8 C9 C10 -2.6(2) . .
C8 C9 C10 C11 0.3(2) . .
C9 C10 C11 C6 2.8(2) . .
C9 C10 C11 C12 -179.17(12) . .
C10 C11 C12 C5 -101.51(14) . 3_566
C10 C11 C12 C13 137.32(13) . .
C10 C11 C12 C15 18.56(17) . .
C11 C6 C7 C8 1.3(2) . .
C11 C12 C13 C4 45.14(15) . .
C11 C12 C13 C14 -136.08(13) . .
C11 C12 C15 O16 -121.86(16) . .
C11 C12 C15 O17 58.23(15) . .
C12 C5 C6 C7 101.36(14) 3_566 .
C12 C5 C6 C11 -79.66(14) 3_566 .
C12 C13 C14 C1 179.05(13) . .
C13 C4 C5 C6 -45.35(15) . .
C13 C4 C5 C12 80.18(14) . 3_566
C13 C12 C15 O16 120.47(16) . .
C13 C12 C15 O17 -59.44(15) . .
C14 C1 C2 C3 0.6(2) . .
C15 C12 C13 C4 164.28(12) . .
C15 C12 C13 C14 -16.95(18) . .
C22 N21 C19 O18 175.88(16) . .
C22 N21 C19 C20 -5.3(3) . .
C23 N21 C19 O18 -5.5(2) . .
C23 N21 C19 C20 173.38(16) . .

loop_
_exptl_oxdiff_crystal_face_indexfrac_h
_exptl_oxdiff_crystal_face_indexfrac_k
_exptl_oxdiff_crystal_face_indexfrac_l
_exptl_oxdiff_crystal_face_x
_exptl_oxdiff_crystal_face_y
_exptl_oxdiff_crystal_face_z
-0.0006 -0.9994 1.0002 -0.1476 0.0678 0.0726
0.0006 0.9994 -1.0002 0.1476 -0.0678 -0.0726
0.0004 -1.0000 -0.9981 -0.0555 0.0647 -0.1559
-0.0004 1.0000 0.9981 0.0555 -0.0647 0.1559
0.9993 -0.0003 0.0013 -0.0763 -0.1241 -0.0106
-0.9993 0.0003 -0.0013 0.0763 0.1241 0.0106
